data_1574338
loop_
_publ_author_name
'Agati, Milo'
'Romi, Sebastiano'
'Fanetti, Samuele'
'Radacki, Krzysztof'
'Hanfland, Michael'
'Braunschweig, Holger'
'Marder, Todd B.'
'Clark, Stewart J.'
'Friedrich, Alexandra'
'Bini, Roberto'

_publ_section_title
;
 Insights into topochemical versus stress-induced high-pressure reactivity
 of azobenzene by single crystal X-ray diffraction
;
_journal_issue 21
_journal_name_full 'Chemical Science'
_journal_page_first 9240
_journal_page_last 9254
_journal_paper_doi 10.1039/D5SC00432B
_journal_volume 16
_journal_year 2025
_chemical_formula_moiety 'C12 H10 N2'
_chemical_formula_sum 'C12 H10 N2'
_chemical_formula_weight 182.22
_chemical_name_systematic trans-azobenzene
_space_group_crystal_system monoclinic
_space_group_IT_number 14
_space_group_name_Hall '-P 2ybc'
_space_group_name_H-M_alt 'P 1 21/c 1'
_atom_sites_solution_hydrogens geom
_atom_sites_solution_primary dual
_atom_sites_solution_secondary difmap
_audit_creation_date 2023-03-16
_audit_creation_method 'CIF-fill 1.3r (K.Radacki, 2005-23)'
_audit_update_record
;
2024-02-29 deposited with the CCDC.	2025-04-04 downloaded from the CCDC.
;
_cell_angle_alpha 90
_cell_angle_beta 113.01(5)
_cell_angle_gamma 90
_cell_formula_units_Z 4
_cell_length_a 13.261(8)
_cell_length_b 5.1782(2)
_cell_length_c 10.915(2)
_cell_measurement_pressure 10580000
_cell_measurement_reflns_used 524
_cell_measurement_temperature 298(2)
_cell_measurement_theta_max 21.5810
_cell_measurement_theta_min 2.3350
_cell_volume 689.9(5)
_computing_cell_refinement 'CrysAlisPro 1.171.42.58a (Rigaku OD, 2022)'
_computing_data_collection 'ESRF ID15B beamline software'
_computing_data_reduction 'CrysAlisPro 1.171.42.58a (Rigaku OD, 2022)'
_computing_molecular_graphics 'ShelXLe (Huebschle et all, 2011)'
_computing_publication_material 'SHELXL-2018/3 (Sheldrick, 2018)'
_computing_structure_refinement 'SHELXL-2018/3 (Sheldrick, 2018)'
_computing_structure_solution 'SHELXT 2014/5 (Sheldrick, 2014)'
_diffrn_ambient_environment He
_diffrn_ambient_pressure 10580000
_diffrn_ambient_temperature 298(2)
_diffrn_detector HPA
_diffrn_detector_area_resol_mean 13.3333
_diffrn_detector_type 'EIGER2 X 9M CdTe'
_diffrn_measured_fraction_theta_full 0.346
_diffrn_measured_fraction_theta_max 0.197
_diffrn_measurement_details
;
 List of Runs (angles in degrees, time in seconds):
 --------------------------------------------------------------------------
  1  \w    -33.00  32.00   0.50    0.50    --    0.00   0.00   0.00  130
;
_diffrn_measurement_device 'single-axis goniometer'
_diffrn_measurement_device_type 'in-house developed goniometer'
_diffrn_measurement_method '\w scan'
_diffrn_orient_matrix_type
;
 CrysAlisPro convention (1999,Acta A55,543-557)
;
_diffrn_orient_matrix_UB_11 -0.0334433676
_diffrn_orient_matrix_UB_12 0.0070489556
_diffrn_orient_matrix_UB_13 -0.0184388535
_diffrn_orient_matrix_UB_21 0.0030177706
_diffrn_orient_matrix_UB_22 0.0217212731
_diffrn_orient_matrix_UB_23 -0.0344956678
_diffrn_orient_matrix_UB_31 -0.0021950154
_diffrn_orient_matrix_UB_32 -0.0757417483
_diffrn_orient_matrix_UB_33 -0.0115780816
_diffrn_radiation_monochromator 'Si(111) Bragg monochromator'
_diffrn_radiation_probe x-ray
_diffrn_radiation_type synchrotron
_diffrn_radiation_wavelength 0.410
_diffrn_reflns_av_R_equivalents 0.0143
_diffrn_reflns_av_unetI/netI 0.0244
_diffrn_reflns_Laue_measured_fraction_full 0.346
_diffrn_reflns_Laue_measured_fraction_max 0.197
_diffrn_reflns_limit_h_max 17
_diffrn_reflns_limit_h_min -15
_diffrn_reflns_limit_k_max 8
_diffrn_reflns_limit_k_min -7
_diffrn_reflns_limit_l_max 17
_diffrn_reflns_limit_l_min -17
_diffrn_reflns_number 3215
_diffrn_reflns_point_group_measured_fraction_full 0.346
_diffrn_reflns_point_group_measured_fraction_max 0.197
_diffrn_reflns_theta_full 14.241
_diffrn_reflns_theta_max 21.642
_diffrn_reflns_theta_min 2.153
_diffrn_source synchrotron
_diffrn_source_type 'ESRF EBS (Extremely Brilliant Source)'
_exptl_absorpt_coefficient_mu 0.048
_exptl_absorpt_correction_T_max 1.00000
_exptl_absorpt_correction_T_min 0.66805
_exptl_absorpt_correction_type multi-scan
_exptl_absorpt_process_details
;
 CrysAlisPro 1.171.42.58a (Rigaku Oxford Diffraction, 2022) Empirical 
 absorption correction using spherical harmonics, implemented in SCALE3 
 ABSPACK scaling algorithm.
;
_exptl_crystal_colour orange
_exptl_crystal_density_diffrn 1.754
_exptl_crystal_description plate
_exptl_crystal_F_000 384
_exptl_crystal_preparation
;
 For data collection the crystal was mounted in a diamond-anvil cell.
;
_refine_diff_density_max 0.530
_refine_diff_density_min -0.411
_refine_diff_density_rms 0.064
_refine_ls_extinction_method none
_refine_ls_goodness_of_fit_ref 1.068
_refine_ls_hydrogen_treatment constr
_refine_ls_matrix_type full
_refine_ls_number_parameters 138
_refine_ls_number_reflns 3215
_refine_ls_number_restraints 6
_refine_ls_restrained_S_all 1.067
_refine_ls_R_factor_all 0.0763
_refine_ls_R_factor_gt 0.0684
_refine_ls_shift/su_max 0.000
_refine_ls_shift/su_mean 0.000
_refine_ls_structure_factor_coef Fsqd
_refine_ls_weighting_details
;
 w=1/[\s^2^(Fo^2^)+(0.1130P)^2^+0.2310P] where P=(Fo^2^+2Fc^2^)/3
;
_refine_ls_weighting_scheme calc
_refine_ls_wR_factor_gt 0.1874
_refine_ls_wR_factor_ref 0.1941
_reflns_Friedel_coverage 0.000
_reflns_number_gt 2740
_reflns_number_total 3215
_reflns_threshold_expression 'I > 2\s(I)'
_cod_data_source_file d5sc00432b3.cif
_cod_data_source_block AZO_10p6GPa
_cod_depositor_comments 'Adding full bibliography for 1574311--1574352.cif.'
_cod_original_sg_symbol_H-M 'P 21/c'
_cod_database_code 1574338
_shelx_shelxl_version_number 2018/3
_shelx_space_group_comment
;
 The symmetry employed for this shelxl refinement is uniquely defined by the 
 following loop, which should always be used as a source of symmetry 
 information in preference to the above space-group names. They are only 
 intended as comments.
;

loop_
_space_group_symop_operation_xyz
'x, y, z'
'-x, y+1/2, -z+1/2'
'-x, -y, -z'
'x, -y-1/2, z-1/2'

loop_
_atom_site_label
_atom_site_type_symbol
_atom_site_fract_x
_atom_site_fract_y
_atom_site_fract_z
_atom_site_U_iso_or_equiv
_atom_site_adp_type
_atom_site_occupancy
_atom_site_site_symmetry_order
_atom_site_calc_flag
_atom_site_refinement_flags_posn
_atom_site_refinement_flags_adp
_atom_site_refinement_flags_occupancy
_atom_site_disorder_assembly
_atom_site_disorder_group
N1 N 0.4897(4) 0.1160(4) 0.5068(3) 0.0210(15) Uani 1 1 d . . . . .
C1 C 0.4280(5) 0.1474(5) 0.5848(3) 0.0204(18) Uani 1 1 d . . . . .
C2 C 0.3775(5) 0.3824(5) 0.5773(4) 0.0211(18) Uani 1 1 d . . . . .
H2 H 0.382505 0.509450 0.519709 0.025 Uiso 1 1 calc R U . . .
C3 C 0.3194(5) 0.4281(5) 0.6556(4) 0.0217(18) Uani 1 1 d . . . . .
H3 H 0.281056 0.582062 0.646483 0.026 Uiso 1 1 calc R U . . .
C4 C 0.3177(5) 0.2465(5) 0.7477(4) 0.0222(18) Uani 1 1 d . . . . .
H4 H 0.280254 0.280364 0.802406 0.027 Uiso 1 1 calc R U . . .
C5 C 0.3721(5) 0.0139(5) 0.7580(4) 0.0206(18) Uani 1 1 d . . . . .
H5 H 0.373319 -0.106322 0.821841 0.025 Uiso 1 1 calc R U . . .
C6 C 0.4241(5) -0.0396(5) 0.6740(4) 0.0196(16) Uani 1 1 d . . . . .
H6 H 0.456538 -0.200035 0.676890 0.023 Uiso 1 1 calc R U . . .
N2A N 0.9638(10) 0.0790(7) 0.9746(9) 0.030(3) Uani 0.772(19) 1 d . U P A 1
N2B N 0.987(3) -0.097(2) 0.958(3) 0.030(3) Uani 0.228(19) 1 d . U P A 2
C7 C 0.9147(7) 0.0429(7) 0.8333(5) 0.031(2) Uani 1 1 d . . . . .
C8 C 0.9243(7) -0.1642(6) 0.7604(5) 0.037(2) Uani 1 1 d . . . . .
H8 H 0.963785 -0.309597 0.802680 0.044 Uiso 1 1 calc R U . . .
C9 C 0.8747(7) -0.1540(7) 0.6239(6) 0.039(3) Uani 1 1 d . . . . .
H9 H 0.881040 -0.292404 0.573164 0.046 Uiso 1 1 calc R U . . .
C10 C 0.8156(7) 0.0607(8) 0.5624(5) 0.034(3) Uani 1 1 d . . . . .
H10 H 0.781547 0.067365 0.470081 0.041 Uiso 1 1 calc R U . . .
C11 C 0.8071(7) 0.2655(6) 0.6380(5) 0.036(2) Uani 1 1 d . . . . .
H11 H 0.767646 0.411547 0.596624 0.044 Uiso 1 1 calc R U . . .
C12 C 0.8560(6) 0.2549(6) 0.7725(5) 0.033(2) Uani 1 1 d . . . . .
H12 H 0.849337 0.392990 0.823340 0.039 Uiso 1 1 calc R U . . .

loop_
_atom_site_aniso_label
_atom_site_aniso_U_11
_atom_site_aniso_U_22
_atom_site_aniso_U_33
_atom_site_aniso_U_23
_atom_site_aniso_U_13
_atom_site_aniso_U_12
N1 0.027(5) 0.0200(11) 0.0209(18) -0.0012(8) 0.014(3) 0.0003(12)
C1 0.027(6) 0.0190(12) 0.020(2) -0.0014(9) 0.014(3) -0.0002(14)
C2 0.026(6) 0.0189(12) 0.021(2) 0.0012(9) 0.012(3) 0.0011(14)
C3 0.023(6) 0.0202(12) 0.025(2) -0.0011(10) 0.012(3) 0.0022(14)
C4 0.024(6) 0.0245(13) 0.023(2) -0.0019(10) 0.013(3) 0.0001(15)
C5 0.022(6) 0.0219(12) 0.019(2) 0.0013(9) 0.010(3) -0.0009(14)
C6 0.022(5) 0.0176(11) 0.022(2) -0.0008(9) 0.012(3) -0.0005(13)
N2A 0.042(9) 0.0299(17) 0.025(5) 0.0009(16) 0.021(6) 0.004(2)
N2B 0.042(11) 0.033(4) 0.024(6) 0.000(4) 0.022(8) 0.001(5)
C7 0.021(8) 0.049(2) 0.020(3) 0.0057(14) 0.006(5) -0.009(2)
C8 0.033(8) 0.0291(17) 0.054(4) 0.0078(15) 0.022(5) 0.0019(19)
C9 0.033(8) 0.0396(19) 0.054(4) -0.0182(17) 0.028(5) -0.009(2)
C10 0.023(9) 0.060(2) 0.021(3) 0.0012(16) 0.009(5) -0.009(3)
C11 0.032(8) 0.0353(17) 0.047(3) 0.0145(15) 0.022(5) 0.007(2)
C12 0.036(7) 0.0336(16) 0.040(3) -0.0071(13) 0.027(4) -0.0077(19)

loop_
_atom_type_symbol
_atom_type_description
_atom_type_scat_dispersion_real
_atom_type_scat_dispersion_imag
_atom_type_scat_source
N N 0.0000 0.0000 'International Tables Vol C Tables 4.2.6.8 and 6.1.1.4'
C C 0.0006 0.0010 'International Tables Vol C Tables 4.2.6.8 and 6.1.1.4'
H H -0.0001 0.0005 'International Tables Vol C Tables 4.2.6.8 and 6.1.1.4'

loop_
_geom_angle_atom_site_label_1
_geom_angle_atom_site_label_2
_geom_angle_atom_site_label_3
_geom_angle
_geom_angle_site_symmetry_1
_geom_angle_site_symmetry_3
_geom_angle_publ_flag
N1 N1 C1 112.8(3) 3_656 . ?
C2 C1 C6 120.5(3) . . ?
C2 C1 N1 116.9(2) . . ?
C6 C1 N1 122.4(3) . . ?
C3 C2 C1 119.5(2) . . ?
C3 C2 H2 120.2 . . ?
C1 C2 H2 120.2 . . ?
C2 C3 C4 120.5(3) . . ?
C2 C3 H3 119.8 . . ?
C4 C3 H3 119.8 . . ?
C3 C4 C5 119.6(3) . . ?
C3 C4 H4 120.2 . . ?
C5 C4 H4 120.2 . . ?
C6 C5 C4 120.2(2) . . ?
C6 C5 H5 119.9 . . ?
C4 C5 H5 119.9 . . ?
C5 C6 C1 119.5(3) . . ?
C5 C6 H6 120.2 . . ?
C1 C6 H6 120.2 . . ?
N2A N2A C7 110.4(6) 3_757 . ?
N2B N2B C7 99(2) 3_757 . ?
C12 C7 C8 120.9(5) . . ?
C12 C7 N2A 110.7(4) . . ?
C8 C7 N2A 128.4(6) . . ?
C12 C7 N2B 150.4(8) . . ?
C8 C7 N2B 88.6(8) . . ?
C7 C8 C9 119.0(5) . . ?
C7 C8 H8 120.5 . . ?
C9 C8 H8 120.5 . . ?
C10 C9 C8 120.1(3) . . ?
C10 C9 H9 120.0 . . ?
C8 C9 H9 120.0 . . ?
C9 C10 C11 119.7(5) . . ?
C9 C10 H10 120.2 . . ?
C11 C10 H10 120.2 . . ?
C12 C11 C10 120.2(5) . . ?
C12 C11 H11 119.9 . . ?
C10 C11 H11 119.9 . . ?
C11 C12 C7 120.1(3) . . ?
C11 C12 H12 119.9 . . ?
C7 C12 H12 119.9 . . ?

loop_
_geom_bond_atom_site_label_1
_geom_bond_atom_site_label_2
_geom_bond_distance
_geom_bond_site_symmetry_2
_geom_bond_publ_flag
N1 N1 1.254(4) 3_656 ?
N1 C1 1.402(4) . ?
C1 C2 1.376(5) . ?
C1 C6 1.388(3) . ?
C2 C3 1.376(5) . ?
C2 H2 0.9300 . ?
C3 C4 1.383(4) . ?
C3 H3 0.9300 . ?
C4 C5 1.386(5) . ?
C4 H4 0.9300 . ?
C5 C6 1.374(4) . ?
C5 H5 0.9300 . ?
C6 H6 0.9300 . ?
N2A N2A 1.218(19) 3_757 ?
N2A C7 1.432(10) . ?
N2B N2B 1.31(5) 3_757 ?
N2B C7 1.51(3) . ?
C7 C12 1.360(8) . ?
C7 C8 1.371(5) . ?
C8 C9 1.374(8) . ?
C8 H8 0.9300 . ?
C9 C10 1.374(8) . ?
C9 H9 0.9300 . ?
C10 C11 1.375(5) . ?
C10 H10 0.9300 . ?
C11 C12 1.355(8) . ?
C11 H11 0.9300 . ?
C12 H12 0.9300 . ?

loop_
_geom_torsion_atom_site_label_1
_geom_torsion_atom_site_label_2
_geom_torsion_atom_site_label_3
_geom_torsion_atom_site_label_4
_geom_torsion
_geom_torsion_site_symmetry_1
_geom_torsion_site_symmetry_2
_geom_torsion_site_symmetry_3
_geom_torsion_site_symmetry_4
_geom_torsion_publ_flag
N1 N1 C1 C2 -163.6(6) 3_656 . . . ?
N1 N1 C1 C6 21.5(9) 3_656 . . . ?
C6 C1 C2 C3 -2.3(8) . . . . ?
N1 C1 C2 C3 -177.4(5) . . . . ?
C1 C2 C3 C4 4.3(9) . . . . ?
C2 C3 C4 C5 -2.0(9) . . . . ?
C3 C4 C5 C6 -2.3(8) . . . . ?
C4 C5 C6 C1 4.2(9) . . . . ?
C2 C1 C6 C5 -1.9(9) . . . . ?
N1 C1 C6 C5 172.9(5) . . . . ?
N2A N2A C7 C12 -163.6(9) 3_757 . . . ?
N2A N2A C7 C8 14.0(14) 3_757 . . . ?
N2B N2B C7 C12 -12(5) 3_757 . . . ?
N2B N2B C7 C8 165(3) 3_757 . . . ?
C12 C7 C8 C9 0.9(10) . . . . ?
N2A C7 C8 C9 -176.5(7) . . . . ?
N2B C7 C8 C9 -177.6(12) . . . . ?
C7 C8 C9 C10 -0.6(10) . . . . ?
C8 C9 C10 C11 0.4(10) . . . . ?
C9 C10 C11 C12 -0.5(10) . . . . ?
C10 C11 C12 C7 0.7(10) . . . . ?
C8 C7 C12 C11 -0.9(10) . . . . ?
N2A C7 C12 C11 176.9(7) . . . . ?
N2B C7 C12 C11 176(2) . . . . ?
